data_7009938
loop_
_publ_author_name
'Rajendra P. Singh'
'Brendan Twamley'
'Jean'ne M. Shreeve'

_publ_section_title
;
 The first crystal and molecular structures of hydrated
 bis(n-perfluoroalkyl)phosphinic acids [H3O]+[(Rf)2PO2]&#x2212;
 (Rf&#x00A0;=&#x00A0;C6F13, C7F15 or C8F17)
;
_journal_issue 22
_journal_name_full 'J. Chem. Soc., Dalton Trans.'
_journal_page_first 4089
_journal_page_last 4092
_journal_paper_doi 10.1039/b004482m
_journal_year 2000
_chemical_formula_sum 'C19 H9 F34 O4 P'
_chemical_formula_weight 978.23
_chemical_melting_point 187.5(5)
_chemical_name_common '[H3O][(F17C8)2PO2] + acetone'
_chemical_name_systematic
; 
? 
;
_space_group_IT_number 29
_symmetry_cell_setting orthorhombic
_symmetry_space_group_name_Hall 'P 2c -2ac'
_symmetry_space_group_name_H-M 'P c a 21'
_atom_sites_solution_hydrogens geom
_atom_sites_solution_primary direct
_atom_sites_solution_secondary difmap
_audit_creation_method SHELXL-97
_cell_angle_alpha 90.00
_cell_angle_beta 90.00
_cell_angle_gamma 90.00
_cell_formula_units_Z 4
_cell_length_a 10.7873(6)
_cell_length_b 30.1060(16)
_cell_length_c 9.7817(5)
_cell_measurement_reflns_used 3926
_cell_measurement_temperature 183(2)
_cell_measurement_theta_max 25.0
_cell_measurement_theta_min 1.35
_cell_volume 3176.7(3)
_computing_cell_refinement 'Bruker SMART'
_computing_data_collection 'Bruker SMART'
_computing_data_reduction 'Bruker SHELXTL v. 5.10'
_computing_molecular_graphics 'XP, Bruker SHELXTL v. 5.10'
_computing_publication_material 'XCIF, Bruker SHELXTL v. 5.10'
_computing_structure_refinement 'XL, Bruker SHELXTL v. 5.10'
_computing_structure_solution 'XS, Bruker SHELXTL v. 5.10'
_diffrn_ambient_temperature 183(2)
_diffrn_measured_fraction_theta_full 0.994
_diffrn_measured_fraction_theta_max 0.994
_diffrn_measurement_device_type 'Siemens SMART 1000'
_diffrn_measurement_method /w
_diffrn_radiation_monochromator graphite
_diffrn_radiation_source 'normal-focus sealed tube'
_diffrn_radiation_type MoK\a
_diffrn_radiation_wavelength 0.71073
_diffrn_reflns_av_R_equivalents 0.0829
_diffrn_reflns_av_sigmaI/netI 0.0659
_diffrn_reflns_limit_h_max 11
_diffrn_reflns_limit_h_min -7
_diffrn_reflns_limit_k_max 32
_diffrn_reflns_limit_k_min -30
_diffrn_reflns_limit_l_max 10
_diffrn_reflns_limit_l_min -10
_diffrn_reflns_number 20573
_diffrn_reflns_theta_full 22.50
_diffrn_reflns_theta_max 22.50
_diffrn_reflns_theta_min 1.35
_diffrn_standards_decay_% ' < 0.01%'
_diffrn_standards_number '50 frames remeasured'
_exptl_absorpt_coefficient_mu 0.317
_exptl_absorpt_correction_T_max 0.9843
_exptl_absorpt_correction_T_min 0.9166
_exptl_absorpt_correction_type empirical
_exptl_absorpt_process_details
;SADABS: an empirical absorption program by G.M. Sheldrick
using the method described by Blessing, R.H.; Acta Cryst.
A51, 1995, 33.
;
_exptl_crystal_colour colorless
_exptl_crystal_density_diffrn 2.045
_exptl_crystal_density_method 'not measured'
_exptl_crystal_description plate
_exptl_crystal_F_000 1904
_exptl_crystal_size_max 0.28
_exptl_crystal_size_mid 0.13
_exptl_crystal_size_min 0.05
_refine_diff_density_max 0.600
_refine_diff_density_min -0.399
_refine_diff_density_rms 0.081
_refine_ls_abs_structure_details 'Flack H D (1983), Acta Cryst. A39, 876-881'
_refine_ls_abs_structure_Flack 0.0(4)
_refine_ls_extinction_method none
_refine_ls_goodness_of_fit_ref 1.102
_refine_ls_hydrogen_treatment mixed
_refine_ls_matrix_type full
_refine_ls_number_parameters 539
_refine_ls_number_reflns 4113
_refine_ls_number_restraints 33
_refine_ls_restrained_S_all 1.106
_refine_ls_R_factor_all 0.1114
_refine_ls_R_factor_gt 0.0800
_refine_ls_shift/su_max 0.001
_refine_ls_shift/su_mean 0.000
_refine_ls_structure_factor_coef Fsqd
_refine_ls_weighting_details 'calc w=1/[\s^2^(Fo^2^)+(0.0572P)^2^+13.5180P] where P=(Fo^2^+2Fc^2^)/3'
_refine_ls_weighting_scheme calc
_refine_ls_wR_factor_gt 0.1669
_refine_ls_wR_factor_ref 0.1861
_reflns_number_gt 3053
_reflns_number_total 4113
_reflns_threshold_expression >2sigma(I)
_cod_data_source_file b004482m.txt
_cod_data_source_block bt106
_cod_depositor_comments
;
The following automatic conversions were performed:
'_symmetry_cell_setting' value 'Orthorhombic' changed to 'orthorhombic'
according to '/home/adriana/struct/CIF-dictionaries/cif_core.dic'
dictionary named 'cif_core.dic' version 2.4.1 from
2010-06-29.

'_exptl_absorpt_correction_type' value 'Empirical' changed to
'empirical' according to
'/home/adriana/struct/CIF-dictionaries/cif_core.dic' dictionary named
'cif_core.dic' version 2.4.1 from 2010-06-29.

Automatic conversion script
Id: cif_fix_enum 1555 2011-01-17 13:19:09Z saulius 

The following automatic conversions were performed:

'_chemical_melting_point' value '187-188' was changed to '187.5(5)' -
the average value was taken and precision was estimated.

Automatic conversion script
Id: cif_fix_values 1569 2011-02-09 13:29:24Z adriana 
;
_cod_original_sg_symbol_H-M Pca2(1)
_cod_database_code 7009938

loop_
_symmetry_equiv_pos_as_xyz
'x, y, z'
'-x, -y, z+1/2'
'x+1/2, -y, z'
'-x+1/2, y, z+1/2'

loop_
_atom_site_label
_atom_site_type_symbol
_atom_site_fract_x
_atom_site_fract_y
_atom_site_fract_z
_atom_site_U_iso_or_equiv
_atom_site_adp_type
_atom_site_occupancy
_atom_site_symmetry_multiplicity
_atom_site_calc_flag
_atom_site_refinement_flags
_atom_site_disorder_assembly
_atom_site_disorder_group
P1 P -0.1328(2) 0.76723(9) 0.7029(5) 0.0351(6) Uani 1 1 d . . .
F1 F 0.0508(5) 0.71991(18) 0.5919(8) 0.0467(15) Uani 1 1 d . . .
F2 F -0.1064(7) 0.7297(2) 0.4589(7) 0.062(2) Uani 1 1 d . . .
F3 F -0.1119(6) 0.6713(2) 0.7673(8) 0.0529(18) Uani 1 1 d . . .
F4 F -0.2444(6) 0.6730(2) 0.5976(9) 0.0653(18) Uani 1 1 d . . .
F5 F 0.0548(5) 0.6315(2) 0.6198(9) 0.0571(18) Uani 1 1 d . . .
F6 F -0.0440(7) 0.6430(2) 0.4307(7) 0.0599(18) Uani 1 1 d . . .
F7 F -0.1676(7) 0.58718(19) 0.7103(9) 0.066(2) Uani 1 1 d . . .
F8 F -0.2233(6) 0.5888(2) 0.4955(9) 0.072(2) Uani 1 1 d . . .
F9 F 0.0364(6) 0.5444(2) 0.6590(8) 0.060(2) Uani 1 1 d . . .
F10 F 0.0210(6) 0.5554(2) 0.4423(7) 0.0587(19) Uani 1 1 d . . .
F11 F -0.1998(7) 0.5017(2) 0.6425(9) 0.070(2) Uani 1 1 d . . .
F12 F -0.1776(7) 0.5051(2) 0.4223(8) 0.070(2) Uani 1 1 d . . .
F13 F 0.0225(8) 0.4583(2) 0.6649(8) 0.079(2) Uani 1 1 d . . .
F14 F 0.0504(6) 0.4661(2) 0.4468(9) 0.0628(19) Uani 1 1 d . . .
F15 F -0.1564(10) 0.4178(3) 0.3974(12) 0.112(3) Uani 1 1 d . . .
F16 F -0.1881(9) 0.4117(3) 0.6095(12) 0.115(4) Uani 1 1 d . . .
F17 F -0.0281(8) 0.3852(2) 0.5206(11) 0.094(3) Uani 1 1 d . . .
F18 F -0.1759(7) 0.8186(2) 0.4874(7) 0.069(2) Uani 1 1 d . . .
F19 F 0.0178(6) 0.8153(2) 0.5470(9) 0.073(2) Uani 1 1 d . . .
F20 F -0.2145(8) 0.8594(2) 0.7470(9) 0.087(3) Uani 1 1 d . . .
F21 F -0.0170(8) 0.8672(2) 0.7533(9) 0.084(3) Uani 1 1 d . . .
F22 F -0.0326(7) 0.9022(2) 0.4856(8) 0.073(2) Uani 1 1 d . . .
F23 F -0.2320(7) 0.9053(2) 0.5169(9) 0.076(2) Uani 1 1 d . . .
F24 F -0.1834(8) 0.9473(2) 0.7632(9) 0.087(3) Uani 1 1 d . . .
F25 F 0.0067(7) 0.9537(2) 0.7029(10) 0.085(3) Uani 1 1 d . . .
F26 F -0.0806(10) 0.9880(2) 0.4554(8) 0.111(4) Uani 1 1 d . . .
F27 F -0.2587(8) 0.9929(3) 0.5454(13) 0.119(4) Uani 1 1 d . . .
F28 F 0.0179(7) 1.0396(3) 0.6340(16) 0.159(6) Uani 1 1 d . . .
F29A F -0.1099(15) 1.0370(4) 0.7712(8) 0.049(3) Uani 0.50 1 d PDU . .
F29B F -0.1790(18) 1.0327(6) 0.7455(14) 0.098(5) Uani 0.50 1 d PDU . .
F30A F -0.1773(14) 1.0742(5) 0.4389(8) 0.049(3) Uani 0.50 1 d PDU . .
F30B F -0.108(2) 1.0740(7) 0.4444(11) 0.098(5) Uani 0.50 1 d PDU . .
F31 F -0.2754(8) 1.0817(3) 0.6040(17) 0.164(6) Uani 1 1 d . . .
F32 F -0.1584(8) 1.1544(2) 0.5536(9) 0.086(2) Uani 1 1 d . . .
F33 F -0.0946(15) 1.1262(3) 0.7356(11) 0.163(6) Uani 1 1 d . . .
F34 F 0.0095(13) 1.1240(4) 0.5540(18) 0.174(6) Uani 1 1 d . . .
O1 O -0.2681(6) 0.7625(2) 0.7135(8) 0.0385(16) Uani 1 1 d . . .
O2 O -0.0509(7) 0.7694(2) 0.8229(8) 0.0443(19) Uani 1 1 d . . .
C1 C -0.0764(9) 0.7212(3) 0.5905(11) 0.033(2) Uani 1 1 d . . .
C2 C -0.1249(10) 0.6755(3) 0.6305(13) 0.042(3) Uani 1 1 d . . .
C3 C -0.0576(9) 0.6348(3) 0.5628(12) 0.040(3) Uani 1 1 d . . .
C4 C -0.1264(11) 0.5907(3) 0.5841(12) 0.044(3) Uani 1 1 d . . .
C5 C -0.0441(10) 0.5491(4) 0.5558(11) 0.040(3) Uani 1 1 d . . .
C6 C -0.1139(11) 0.5046(4) 0.5422(13) 0.053(3) Uani 1 1 d . . .
C7 C -0.0370(13) 0.4623(4) 0.5435(13) 0.059(3) Uani 1 1 d . . .
C8 C -0.1022(14) 0.4192(4) 0.5208(17) 0.069(4) Uani 1 1 d . . .
C9 C -0.1002(9) 0.8174(4) 0.5964(12) 0.042(3) Uani 1 1 d . . .
C10 C -0.1150(9) 0.8618(3) 0.6694(11) 0.035(3) Uani 1 1 d . . .
C11 C -0.1206(10) 0.9048(4) 0.5839(12) 0.044(3) Uani 1 1 d . . .
C12 C -0.1107(10) 0.9493(4) 0.6554(12) 0.044(3) Uani 1 1 d . . .
C13 C -0.1368(10) 0.9914(4) 0.5746(12) 0.042(3) Uani 1 1 d . . .
C14 C -0.1070(10) 1.0350(4) 0.6360(13) 0.047(3) Uani 1 1 d D . .
C15 C -0.1511(12) 1.0774(4) 0.5713(15) 0.063(4) Uani 1 1 d D . .
C16 C -0.1131(14) 1.1217(5) 0.6136(17) 0.073(4) Uani 1 1 d . . .
O3 O 0.3740(7) 0.7161(3) 0.6846(9) 0.057(2) Uani 1 1 d . . .
C17 C 0.3045(10) 0.7236(4) 0.7788(11) 0.038(3) Uani 1 1 d . . .
C18 C 0.2364(11) 0.6873(3) 0.8452(12) 0.045(3) Uani 1 1 d . . .
H18A H 0.2607 0.6589 0.8040 0.068 Uiso 1 1 calc R . .
H18B H 0.1471 0.6918 0.8328 0.068 Uiso 1 1 calc R . .
H18C H 0.2559 0.6868 0.9430 0.068 Uiso 1 1 calc R . .
C19 C 0.2804(10) 0.7689(3) 0.8313(14) 0.050(3) Uani 1 1 d . . .
H19A H 0.3336 0.7901 0.7833 0.076 Uiso 1 1 calc R . .
H19B H 0.2983 0.7699 0.9295 0.076 Uiso 1 1 calc R . .
H19C H 0.1933 0.7766 0.8158 0.076 Uiso 1 1 calc R . .
O4 O 0.5380(6) 0.7689(2) 0.5810(7) 0.052(2) Uani 1 1 d D . .
H2 H 0.550(5) 0.7798(18) 0.491(2) 0.12(3) Uiso 1 1 d D . .
H1 H 0.473(3) 0.7479(15) 0.590(6) 0.12(3) Uiso 1 1 d D . .
H3 H 0.612(3) 0.761(2) 0.628(6) 0.12(3) Uiso 1 1 d D . .

loop_
_atom_site_aniso_label
_atom_site_aniso_U_11
_atom_site_aniso_U_22
_atom_site_aniso_U_33
_atom_site_aniso_U_23
_atom_site_aniso_U_13
_atom_site_aniso_U_12
P1 0.0284(14) 0.0485(16) 0.0283(13) 0.0011(14) -0.0016(13) 0.0000(12)
F1 0.032(3) 0.044(4) 0.065(4) -0.001(3) 0.010(3) 0.001(3)
F2 0.105(6) 0.051(4) 0.031(3) -0.003(3) -0.006(4) 0.026(4)
F3 0.086(5) 0.041(4) 0.032(3) -0.001(3) 0.007(3) -0.007(3)
F4 0.035(4) 0.065(4) 0.096(5) -0.014(4) -0.012(4) -0.005(3)
F5 0.035(4) 0.050(4) 0.087(5) -0.001(4) -0.016(4) -0.007(3)
F6 0.095(5) 0.049(4) 0.036(4) 0.001(3) 0.015(3) 0.000(4)
F7 0.089(5) 0.042(4) 0.069(5) -0.011(4) 0.038(4) -0.008(3)
F8 0.044(4) 0.066(4) 0.105(6) -0.010(4) -0.040(4) -0.002(3)
F9 0.058(4) 0.052(4) 0.071(5) -0.006(3) -0.026(4) -0.003(3)
F10 0.067(5) 0.058(4) 0.051(4) -0.001(3) 0.022(4) -0.009(4)
F11 0.069(5) 0.050(4) 0.092(6) -0.016(4) 0.036(4) -0.020(4)
F12 0.068(5) 0.071(5) 0.071(5) -0.005(4) -0.030(4) -0.010(4)
F13 0.107(6) 0.075(5) 0.054(5) 0.001(4) -0.025(4) 0.009(4)
F14 0.050(4) 0.055(4) 0.083(5) -0.007(4) 0.025(4) -0.002(3)
F15 0.131(9) 0.089(6) 0.116(8) -0.022(6) -0.023(6) -0.050(6)
F16 0.118(7) 0.066(5) 0.160(9) 0.008(6) 0.072(7) -0.029(5)
F17 0.113(7) 0.038(4) 0.130(7) -0.004(5) 0.016(6) -0.003(5)
F18 0.116(6) 0.047(4) 0.043(4) 0.000(3) -0.026(4) -0.010(4)
F19 0.065(5) 0.045(4) 0.108(6) 0.012(4) 0.052(5) 0.007(3)
F20 0.124(7) 0.051(4) 0.087(6) -0.007(4) 0.068(5) -0.004(4)
F21 0.112(7) 0.055(5) 0.084(5) 0.009(4) -0.062(5) 0.008(4)
F22 0.095(6) 0.056(4) 0.067(5) 0.001(4) 0.045(5) 0.008(4)
F23 0.073(5) 0.058(4) 0.096(5) 0.004(4) -0.037(5) -0.012(4)
F24 0.138(8) 0.061(5) 0.062(5) 0.009(4) 0.060(5) 0.015(5)
F25 0.082(6) 0.055(5) 0.118(6) -0.022(5) -0.048(5) 0.012(4)
F26 0.221(12) 0.063(5) 0.050(5) 0.000(4) 0.061(6) -0.013(6)
F27 0.085(6) 0.068(5) 0.203(11) 0.029(6) -0.064(8) -0.022(5)
F28 0.053(6) 0.071(6) 0.35(2) -0.031(8) -0.065(9) 0.003(4)
F29A 0.077(6) 0.040(5) 0.030(5) -0.009(4) -0.030(4) -0.004(5)
F29B 0.122(8) 0.082(7) 0.090(7) -0.002(5) 0.021(6) 0.007(6)
F30A 0.077(6) 0.040(5) 0.030(5) -0.009(4) -0.030(4) -0.004(5)
F30B 0.122(8) 0.082(7) 0.090(7) -0.002(5) 0.021(6) 0.007(6)
F31 0.057(6) 0.132(8) 0.304(17) 0.088(10) 0.019(8) 0.011(6)
F32 0.121(7) 0.041(4) 0.095(6) 0.011(4) -0.031(5) 0.001(4)
F33 0.369(19) 0.046(5) 0.075(7) -0.007(5) -0.080(9) 0.018(8)
F34 0.157(12) 0.101(8) 0.264(18) 0.028(10) -0.047(12) -0.022(8)
O1 0.037(4) 0.041(4) 0.038(4) 0.009(3) 0.004(4) -0.004(3)
O2 0.054(5) 0.050(5) 0.029(4) -0.003(3) 0.001(3) 0.003(4)
C1 0.027(6) 0.045(6) 0.028(6) -0.003(5) -0.006(5) 0.006(5)
C2 0.040(7) 0.039(7) 0.046(8) -0.002(6) -0.008(6) -0.008(5)
C3 0.034(7) 0.039(6) 0.045(7) -0.003(5) -0.007(5) -0.005(5)
C4 0.050(8) 0.044(7) 0.039(6) 0.002(5) 0.010(6) 0.009(6)
C5 0.039(6) 0.061(7) 0.021(5) -0.002(5) -0.012(5) 0.010(6)
C6 0.062(8) 0.049(8) 0.049(7) 0.002(6) 0.022(7) 0.003(6)
C7 0.085(10) 0.049(8) 0.043(7) -0.005(6) 0.000(8) -0.013(7)
C8 0.080(10) 0.038(8) 0.089(11) -0.005(8) 0.024(9) -0.011(8)
C9 0.029(6) 0.059(8) 0.038(6) -0.017(6) -0.003(5) 0.004(5)
C10 0.027(6) 0.038(6) 0.039(7) 0.005(5) 0.001(5) 0.007(5)
C11 0.032(7) 0.065(8) 0.036(6) -0.017(6) -0.001(6) -0.010(5)
C12 0.038(7) 0.055(8) 0.039(6) -0.011(5) 0.000(6) 0.010(6)
C13 0.034(7) 0.056(8) 0.035(6) 0.002(6) 0.001(5) -0.011(5)
C14 0.034(7) 0.045(7) 0.062(8) -0.003(6) -0.002(6) 0.008(5)
C15 0.066(9) 0.055(9) 0.070(9) -0.004(7) 0.013(8) -0.020(7)
C16 0.074(11) 0.076(11) 0.069(11) -0.002(9) -0.010(9) 0.028(9)
O3 0.050(5) 0.070(5) 0.052(5) 0.005(4) 0.007(5) -0.013(4)
C17 0.028(6) 0.055(8) 0.031(6) 0.006(5) -0.007(5) -0.002(5)
C18 0.044(7) 0.044(6) 0.047(6) -0.005(6) -0.011(6) -0.012(6)
C19 0.037(8) 0.039(7) 0.075(8) 0.003(6) -0.004(6) -0.001(5)
O4 0.029(4) 0.080(6) 0.047(5) 0.006(4) -0.002(4) 0.004(4)

loop_
_atom_type_symbol
_atom_type_description
_atom_type_scat_dispersion_real
_atom_type_scat_dispersion_imag
_atom_type_scat_source
C C 0.0033 0.0016 'International Tables Vol C Tables 4.2.6.8 and 6.1.1.4'
H H 0.0000 0.0000 'International Tables Vol C Tables 4.2.6.8 and 6.1.1.4'
O O 0.0106 0.0060 'International Tables Vol C Tables 4.2.6.8 and 6.1.1.4'
F F 0.0171 0.0103 'International Tables Vol C Tables 4.2.6.8 and 6.1.1.4'
P P 0.1023 0.0942 'International Tables Vol C Tables 4.2.6.8 and 6.1.1.4'

loop_
_geom_angle_atom_site_label_1
_geom_angle_atom_site_label_2
_geom_angle_atom_site_label_3
_geom_angle
_geom_angle_site_symmetry_1
_geom_angle_site_symmetry_3
_geom_angle_publ_flag
O2 P1 O1 123.0(4) . . ?
O2 P1 C9 107.3(4) . . ?
O1 P1 C9 107.7(4) . . ?
O2 P1 C1 107.9(4) . . ?
O1 P1 C1 107.0(4) . . ?
C9 P1 C1 102.1(5) . . ?
F29B F29A C14 72.5(5) . . ?
F29A F29B C14 72.5(5) . . ?
F30B F30A C15 73.7(5) . . ?
F30A F30B C15 73.6(5) . . ?
F2 C1 F1 104.7(8) . . ?
F2 C1 C2 109.4(8) . . ?
F1 C1 C2 108.3(8) . . ?
F2 C1 P1 110.0(6) . . ?
F1 C1 P1 109.9(6) . . ?
C2 C1 P1 114.0(7) . . ?
F4 C2 F3 109.5(9) . . ?
F4 C2 C1 108.8(9) . . ?
F3 C2 C1 107.7(9) . . ?
F4 C2 C3 107.5(8) . . ?
F3 C2 C3 107.3(9) . . ?
C1 C2 C3 116.0(9) . . ?
F6 C3 F5 108.7(9) . . ?
F6 C3 C4 110.3(8) . . ?
F5 C3 C4 108.4(8) . . ?
F6 C3 C2 108.5(8) . . ?
F5 C3 C2 107.6(8) . . ?
C4 C3 C2 113.2(9) . . ?
F7 C4 F8 109.6(10) . . ?
F7 C4 C3 111.1(9) . . ?
F8 C4 C3 108.8(8) . . ?
F7 C4 C5 107.1(8) . . ?
F8 C4 C5 106.9(8) . . ?
C3 C4 C5 113.2(9) . . ?
F10 C5 F9 107.6(8) . . ?
F10 C5 C6 108.0(8) . . ?
F9 C5 C6 106.8(9) . . ?
F10 C5 C4 109.6(9) . . ?
F9 C5 C4 108.7(8) . . ?
C6 C5 C4 115.8(9) . . ?
F11 C6 F12 106.2(10) . . ?
F11 C6 C7 108.3(10) . . ?
F12 C6 C7 107.0(10) . . ?
F11 C6 C5 109.1(9) . . ?
F12 C6 C5 108.2(9) . . ?
C7 C6 C5 117.5(10) . . ?
F14 C7 F13 107.0(11) . . ?
F14 C7 C8 107.4(10) . . ?
F13 C7 C8 106.0(11) . . ?
F14 C7 C6 108.0(9) . . ?
F13 C7 C6 109.9(10) . . ?
C8 C7 C6 118.1(12) . . ?
F16 C8 F17 107.8(11) . . ?
F16 C8 F15 106.6(13) . . ?
F17 C8 F15 104.1(12) . . ?
F16 C8 C7 113.0(12) . . ?
F17 C8 C7 113.3(13) . . ?
F15 C8 C7 111.4(11) . . ?
F18 C9 F19 106.7(9) . . ?
F18 C9 C10 106.5(8) . . ?
F19 C9 C10 107.6(8) . . ?
F18 C9 P1 110.5(7) . . ?
F19 C9 P1 109.7(7) . . ?
C10 C9 P1 115.4(7) . . ?
F20 C10 F21 107.1(9) . . ?
F20 C10 C9 107.8(8) . . ?
F21 C10 C9 107.9(8) . . ?
F20 C10 C11 109.1(8) . . ?
F21 C10 C11 105.1(8) . . ?
C9 C10 C11 119.2(8) . . ?
F22 C11 F23 106.1(9) . . ?
F22 C11 C12 109.3(9) . . ?
F23 C11 C12 105.9(9) . . ?
F22 C11 C10 107.9(9) . . ?
F23 C11 C10 107.6(8) . . ?
C12 C11 C10 119.2(9) . . ?
F24 C12 F25 106.6(9) . . ?
F24 C12 C11 106.9(10) . . ?
F25 C12 C11 108.2(9) . . ?
F24 C12 C13 110.0(9) . . ?
F25 C12 C13 105.6(9) . . ?
C11 C12 C13 119.0(9) . . ?
F26 C13 F27 105.3(11) . . ?
F26 C13 C14 109.2(9) . . ?
F27 C13 C14 105.6(9) . . ?
F26 C13 C12 108.0(9) . . ?
F27 C13 C12 108.6(9) . . ?
C14 C13 C12 119.3(9) . . ?
F29A C14 F29B 35.0(10) . . ?
F29A C14 F28 91.9(13) . . ?
F29B C14 F28 126.9(16) . . ?
F29A C14 C13 116.1(12) . . ?
F29B C14 C13 98.9(12) . . ?
F28 C14 C13 107.5(10) . . ?
F29A C14 C15 112.1(12) . . ?
F29B C14 C15 101.6(12) . . ?
F28 C14 C15 102.9(10) . . ?
C13 C14 C15 121.0(11) . . ?
F30A C15 F30B 32.7(10) . . ?
F30A C15 F31 91.5(14) . . ?
F30B C15 F31 124.1(17) . . ?
F30A C15 C16 113.8(13) . . ?
F30B C15 C16 103.7(14) . . ?
F31 C15 C16 97.0(12) . . ?
F30A C15 C14 114.6(12) . . ?
F30B C15 C14 102.6(14) . . ?
F31 C15 C14 106.8(10) . . ?
C16 C15 C14 124.8(13) . . ?
F33 C16 F32 116.1(13) . . ?
F33 C16 F34 103.9(15) . . ?
F32 C16 F34 97.6(13) . . ?
F33 C16 C15 115.2(15) . . ?
F32 C16 C15 118.7(14) . . ?
F34 C16 C15 100.7(11) . . ?
O3 C17 C18 120.6(10) . . ?
O3 C17 C19 123.0(10) . . ?
C18 C17 C19 116.4(10) . . ?
C17 C18 H18A 109.5 . . ?
C17 C18 H18B 109.5 . . ?
H18A C18 H18B 109.5 . . ?
C17 C18 H18C 109.5 . . ?
H18A C18 H18C 109.5 . . ?
H18B C18 H18C 109.5 . . ?
C17 C19 H19A 109.5 . . ?
C17 C19 H19B 109.5 . . ?
H19A C19 H19B 109.5 . . ?
C17 C19 H19C 109.5 . . ?
H19A C19 H19C 109.5 . . ?
H19B C19 H19C 109.5 . . ?
H2 O4 H1 114.72(19) . . ?
H2 O4 H3 114.72(19) . . ?
H1 O4 H3 114.72(19) . . ?

loop_
_geom_bond_atom_site_label_1
_geom_bond_atom_site_label_2
_geom_bond_distance
_geom_bond_site_symmetry_2
_geom_bond_publ_flag
P1 O2 1.471(7) . ?
P1 O1 1.471(7) . ?
P1 C9 1.868(12) . ?
P1 C1 1.870(10) . ?
F1 C1 1.373(11) . ?
F2 C1 1.352(11) . ?
F3 C2 1.351(11) . ?
F4 C2 1.332(12) . ?
F5 C3 1.338(12) . ?
F6 C3 1.323(12) . ?
F7 C4 1.316(13) . ?
F8 C4 1.359(13) . ?
F9 C5 1.339(11) . ?
F10 C5 1.328(11) . ?
F11 C6 1.352(12) . ?
F12 C6 1.359(14) . ?
F13 C7 1.356(14) . ?
F14 C7 1.340(14) . ?
F15 C8 1.342(17) . ?
F16 C8 1.289(15) . ?
F17 C8 1.299(15) . ?
F18 C9 1.343(12) . ?
F19 C9 1.363(12) . ?
F20 C10 1.318(12) . ?
F21 C10 1.348(11) . ?
F22 C11 1.354(12) . ?
F23 C11 1.369(12) . ?
F24 C12 1.315(12) . ?
F25 C12 1.356(12) . ?
F26 C13 1.318(12) . ?
F27 C13 1.346(13) . ?
F28 C14 1.355(13) . ?
F29A F29B 0.80(2) . ?
F29A C14 1.324(13) . ?
F29B C14 1.324(13) . ?
F30A F30B 0.75(2) . ?
F30A C15 1.329(15) . ?
F30B C15 1.329(15) . ?
F31 C15 1.385(16) . ?
F32 C16 1.245(15) . ?
F33 C16 1.218(17) . ?
F34 C16 1.447(18) . ?
C1 C2 1.522(14) . ?
C2 C3 1.571(14) . ?
C3 C4 1.537(14) . ?
C4 C5 1.558(14) . ?
C5 C6 1.543(16) . ?
C6 C7 1.519(17) . ?
C7 C8 1.494(17) . ?
C9 C10 1.525(14) . ?
C10 C11 1.542(14) . ?
C11 C12 1.513(15) . ?
C12 C13 1.521(15) . ?
C13 C14 1.480(15) . ?
C14 C15 1.501(17) . ?
C15 C16 1.456(19) . ?
O3 C17 1.208(12) . ?
C17 C18 1.469(14) . ?
C17 C19 1.480(14) . ?
C18 H18A 0.9800 . ?
C18 H18B 0.9800 . ?
C18 H18C 0.9800 . ?
C19 H19A 0.9800 . ?
C19 H19B 0.9800 . ?
C19 H19C 0.9800 . ?
O4 H2 0.9500(11) . ?
O4 H1 0.9500(12) . ?
O4 H3 0.9500(11) . ?

loop_
_geom_hbond_atom_site_label_D
_geom_hbond_atom_site_label_H
_geom_hbond_atom_site_label_A
_geom_hbond_distance_DH
_geom_hbond_distance_HA
_geom_hbond_distance_DA
_geom_hbond_angle_DHA
_geom_hbond_site_symmetry_A
O4 H1 O3 0.9500(12) 1.70(3) 2.585(10) 153(5) .
O4 H3 O1 0.9500(11) 1.540(19) 2.468(10) 164(6) 1_655
O4 H2 O2 0.9500(11) 1.67(3) 2.528(9) 148(5) 4_554
